data_4338341
loop_
_publ_author_name
'Swamy P, Chinna Ayya'
'Mukherjee, Sanjoy'
'Thilagar, Pakkirisamy'

_publ_section_title
;
 Multichannel-Emissive V-Shaped Boryl-BODIPY Dyads: Synthesis, Structure,
 and Remarkably Diverse Response toward Fluoride.
;
_journal_issue 10
_journal_name_full 'Inorganic chemistry'
_journal_page_first 4813
_journal_page_last 4823
_journal_paper_doi 10.1021/ic402470a
_journal_volume 53
_journal_year 2014
_chemical_formula_moiety 'C33 H32 B2 F2 N2'
_chemical_formula_sum 'C35 H0.5 B2 F2 N2'
_chemical_formula_weight 516.23
_chemical_name_systematic
;
 ?
;
_space_group_IT_number 2
_symmetry_cell_setting triclinic
_symmetry_space_group_name_Hall '-P 1'
_symmetry_space_group_name_H-M 'P -1'
_atom_sites_solution_hydrogens geom
_atom_sites_solution_primary direct
_atom_sites_solution_secondary difmap
_audit_creation_method SHELXL-97
_cell_angle_alpha 67.298(5)
_cell_angle_beta 67.374(5)
_cell_angle_gamma 89.883(5)
_cell_formula_units_Z 2
_cell_length_a 10.859(5)
_cell_length_b 11.642(5)
_cell_length_c 13.179(5)
_cell_measurement_temperature 293(2)
_cell_volume 1397.6(10)
_computing_structure_refinement 'SHELXL-97 (Sheldrick, 1997)'
_diffrn_ambient_temperature 293(2)
_diffrn_measured_fraction_theta_full 0.992
_diffrn_measured_fraction_theta_max 0.992
_diffrn_radiation_monochromator graphite
_diffrn_radiation_source 'fine-focus sealed tube'
_diffrn_radiation_type MoK\a
_diffrn_radiation_wavelength 0.71073
_diffrn_reflns_av_R_equivalents 0.1353
_diffrn_reflns_av_sigmaI/netI 0.2024
_diffrn_reflns_limit_h_max 12
_diffrn_reflns_limit_h_min -12
_diffrn_reflns_limit_k_max 13
_diffrn_reflns_limit_k_min -13
_diffrn_reflns_limit_l_max 15
_diffrn_reflns_limit_l_min -15
_diffrn_reflns_number 22595
_diffrn_reflns_theta_full 25.00
_diffrn_reflns_theta_max 25.00
_diffrn_reflns_theta_min 1.84
_exptl_absorpt_coefficient_mu 0.079
_exptl_absorpt_correction_T_max 0.984
_exptl_absorpt_correction_T_min 0.972
_exptl_absorpt_correction_type empirical
_exptl_crystal_density_diffrn 1.208
_exptl_crystal_density_method 'not measured'
_exptl_crystal_F_000 544
_exptl_crystal_size_max 0.5
_exptl_crystal_size_mid 0.3
_exptl_crystal_size_min 0.2
_refine_diff_density_max 0.216
_refine_diff_density_min -0.190
_refine_diff_density_rms 0.048
_refine_ls_extinction_method none
_refine_ls_goodness_of_fit_ref 0.924
_refine_ls_hydrogen_treatment mixed
_refine_ls_matrix_type full
_refine_ls_number_parameters 352
_refine_ls_number_reflns 4879
_refine_ls_number_restraints 0
_refine_ls_restrained_S_all 0.924
_refine_ls_R_factor_all 0.2799
_refine_ls_R_factor_gt 0.0769
_refine_ls_shift/su_max 0.095
_refine_ls_shift/su_mean 0.008
_refine_ls_structure_factor_coef Fsqd
_refine_ls_weighting_details 'calc w=1/[\s^2^(Fo^2^)+(0.0603P)^2^+0.0000P] where P=(Fo^2^+2Fc^2^)/3'
_refine_ls_weighting_scheme calc
_refine_ls_wR_factor_gt 0.1419
_refine_ls_wR_factor_ref 0.1775
_reflns_number_gt 1509
_reflns_number_total 4918
_reflns_threshold_expression >2sigma(I)
_cod_data_source_file ic402470a_si_002.cif
_cod_data_source_block 1
_cod_depositor_comments 'Adding full bibliography for 4338341--4338343.cif.'
_cod_original_sg_symbol_Hall '-p 1'
_cod_original_sg_symbol_H-M 'p -1'
_cod_original_formula_sum 'C35 H0.50 B2 F2 N2'
_cod_database_code 4338341

loop_
_symmetry_equiv_pos_as_xyz
'x, y, z'
'-x, -y, -z'

loop_
_atom_site_label
_atom_site_type_symbol
_atom_site_fract_x
_atom_site_fract_y
_atom_site_fract_z
_atom_site_U_iso_or_equiv
_atom_site_adp_type
_atom_site_occupancy
_atom_site_symmetry_multiplicity
_atom_site_calc_flag
_atom_site_refinement_flags
F001 F 0.2291(3) 0.6517(3) 1.1458(3) 0.1225(13) Uani 1 1 d .
F002 F 0.1513(3) 0.7409(3) 1.0031(3) 0.1203(13) Uani 1 1 d .
N003 N 0.3217(5) 0.6138(4) 0.9685(4) 0.0677(12) Uani 1 1 d .
N004 N 0.0893(5) 0.5162(4) 1.1211(4) 0.0687(12) Uani 1 1 d .
C16 C 0.2866(5) 0.2382(4) 0.6594(4) 0.0511(12) Uani 1 1 d .
C17 C 0.1445(5) 0.2109(5) 0.7104(4) 0.0567(13) Uani 1 1 d .
C30 C 0.4651(5) 0.0000(4) 0.6670(4) 0.0541(13) Uani 1 1 d .
C25 C 0.4849(5) 0.1047(4) 0.6926(4) 0.0550(13) Uani 1 1 d .
C4 C 0.3367(6) 0.5019(5) 0.9515(5) 0.0626(14) Uani 1 1 d .
C21 C 0.3552(5) 0.3202(5) 0.5363(5) 0.0596(14) Uani 1 1 d .
C29 C 0.5729(5) -0.0547(5) 0.6208(4) 0.0689(15) Uani 1 1 d .
H29 H 0.5562 -0.1249 0.6077 0.083 Uiso 1 1 calc R
C10 C 0.2539(5) 0.2807(5) 1.0013(5) 0.0606(14) Uani 1 1 d .
C27 C 0.7234(5) 0.0926(5) 0.6202(4) 0.0696(15) Uani 1 1 d .
H27 H 0.8106 0.1251 0.6036 0.084 Uiso 1 1 calc R
C19 C 0.1415(6) 0.3438(5) 0.5187(6) 0.0689(15) Uani 1 1 d .
C15 C 0.2883(4) 0.2796(5) 0.8867(4) 0.0623(14) Uani 1 1 d .
H15 H 0.2853 0.3512 0.8242 0.075 Uiso 1 1 calc R
C3 C 0.4699(6) 0.5162(6) 0.8699(4) 0.0712(15) Uani 1 1 d .
H3 H 0.5081 0.4562 0.8428 0.085 Uiso 1 1 calc R
C5 C 0.2299(5) 0.3990(5) 1.0184(4) 0.0593(14) Uani 1 1 d .
C11 C 0.2532(5) 0.1723(6) 1.0928(5) 0.0696(15) Uani 1 1 d .
H11 H 0.2269 0.1699 1.1697 0.084 Uiso 1 1 calc R
C22 C 0.0599(5) 0.1169(5) 0.8382(4) 0.0837(17) Uani 1 1 d .
H22A H 0.1174 0.0865 0.8794 0.126 Uiso 1 1 calc R
H22B H 0.0143 0.0472 0.8370 0.126 Uiso 1 1 calc R
H22C H -0.0058 0.1570 0.8796 0.126 Uiso 1 1 calc R
C14 C 0.3265(4) 0.1740(5) 0.8651(4) 0.0591(13) Uani 1 1 d .
C26 C 0.6182(5) 0.1468(5) 0.6702(4) 0.0611(14) Uani 1 1 d .
C12 C 0.2905(5) 0.0663(5) 1.0744(5) 0.0822(17) Uani 1 1 d .
H12 H 0.2897 -0.0062 1.1381 0.099 Uiso 1 1 calc R
C28 C 0.7054(5) -0.0100(5) 0.5930(4) 0.0677(15) Uani 1 1 d .
C1 C 0.4392(7) 0.6906(5) 0.9003(5) 0.0770(16) Uani 1 1 d .
H1 H 0.4562 0.7714 0.8951 0.092 Uiso 1 1 calc R
C33 C 0.3247(4) -0.0596(5) 0.6968(4) 0.0774(16) Uani 1 1 d .
H33A H 0.2594 -0.0127 0.7286 0.116 Uiso 1 1 calc R
H33B H 0.3046 -0.1453 0.7560 0.116 Uiso 1 1 calc R
H33C H 0.3211 -0.0585 0.6248 0.116 Uiso 1 1 calc R
C6 C 0.1085(6) 0.4052(5) 1.1004(5) 0.0637(15) Uani 1 1 d .
C18 C 0.0758(5) 0.2638(5) 0.6388(5) 0.0698(15) Uani 1 1 d .
H18 H -0.0182 0.2444 0.6734 0.084 Uiso 1 1 calc R
C24 C 0.5084(5) 0.3552(5) 0.4694(4) 0.0809(17) Uani 1 1 d .
H24A H 0.5488 0.3129 0.5241 0.121 Uiso 1 1 calc R
H24B H 0.5347 0.4450 0.4382 0.121 Uiso 1 1 calc R
H24C H 0.5386 0.3298 0.4038 0.121 Uiso 1 1 calc R
C20 C 0.2819(6) 0.3744(5) 0.4691(4) 0.0673(15) Uani 1 1 d .
H20 H 0.3277 0.4326 0.3891 0.081 Uiso 1 1 calc R
B1 B 0.3669(6) 0.1717(5) 0.7364(5) 0.0560(16) Uani 1 1 d .
C9 C -0.0367(7) 0.4971(7) 1.2003(5) 0.0858(18) Uani 1 1 d .
H9 H -0.0750 0.5558 1.2293 0.103 Uiso 1 1 calc R
C2 C 0.5352(6) 0.6348(6) 0.8365(5) 0.0808(17) Uani 1 1 d .
H2 H 0.6247 0.6704 0.7825 0.097 Uiso 1 1 calc R
C32 C 0.8218(5) -0.0678(5) 0.5406(5) 0.101(2) Uani 1 1 d .
H32A H 0.9039 -0.0234 0.5290 0.152 Uiso 1 1 calc R
H32B H 0.8280 -0.0624 0.4642 0.152 Uiso 1 1 calc R
H32C H 0.8085 -0.1549 0.5948 0.152 Uiso 1 1 calc R
C13 C 0.3296(5) 0.0680(5) 0.9597(5) 0.0768(16) Uani 1 1 d .
H13 H 0.3578 -0.0025 0.9466 0.092 Uiso 1 1 calc R
C31 C 0.6491(5) 0.2596(5) 0.6956(5) 0.0974(19) Uani 1 1 d .
H31A H 0.5666 0.2888 0.7287 0.146 Uiso 1 1 calc R
H31B H 0.7106 0.3268 0.6216 0.146 Uiso 1 1 calc R
H31C H 0.6895 0.2335 0.7524 0.146 Uiso 1 1 calc R
C8 C -0.1053(6) 0.3781(7) 1.2353(5) 0.102(2) Uani 1 1 d .
H8 H -0.1946 0.3437 1.2907 0.123 Uiso 1 1 calc R
C7 C -0.0146(6) 0.3211(6) 1.1713(5) 0.0860(18) Uani 1 1 d .
H7 H -0.0322 0.2412 1.1748 0.103 Uiso 1 1 calc R
B2 B 0.1977(7) 0.6372(8) 1.0600(6) 0.076(2) Uani 1 1 d .
C23 C 0.0675(5) 0.3947(5) 0.4361(5) 0.103(2) Uani 1 1 d .
H23A H 0.1317 0.4491 0.3559 0.155 Uiso 1 1 calc R
H23B H 0.0014 0.4414 0.4670 0.155 Uiso 1 1 calc R
H23C H 0.0231 0.3252 0.4335 0.155 Uiso 1 1 calc R

loop_
_atom_site_aniso_label
_atom_site_aniso_U_11
_atom_site_aniso_U_22
_atom_site_aniso_U_33
_atom_site_aniso_U_23
_atom_site_aniso_U_13
_atom_site_aniso_U_12
F001 0.122(3) 0.171(3) 0.095(2) -0.097(2) -0.024(2) -0.030(2)
F002 0.134(3) 0.097(3) 0.119(3) -0.053(2) -0.035(2) 0.043(2)
N003 0.073(3) 0.075(4) 0.065(3) -0.039(3) -0.028(3) 0.003(3)
N004 0.062(3) 0.101(4) 0.065(3) -0.053(3) -0.029(3) 0.020(3)
C16 0.062(4) 0.055(3) 0.046(3) -0.030(3) -0.022(3) 0.003(3)
C17 0.058(4) 0.064(4) 0.056(4) -0.034(3) -0.022(3) 0.010(3)
C30 0.055(3) 0.061(4) 0.057(3) -0.035(3) -0.024(3) 0.012(3)
C25 0.062(4) 0.058(4) 0.063(3) -0.040(3) -0.030(3) 0.012(3)
C4 0.070(4) 0.071(4) 0.056(4) -0.036(3) -0.025(3) 0.008(4)
C21 0.071(4) 0.054(4) 0.061(4) -0.032(3) -0.027(4) 0.012(3)
C29 0.073(4) 0.072(4) 0.075(4) -0.045(3) -0.030(3) 0.002(3)
C10 0.065(4) 0.069(4) 0.056(4) -0.036(3) -0.023(3) 0.008(3)
C27 0.066(4) 0.087(4) 0.076(4) -0.045(3) -0.039(3) 0.014(3)
C19 0.086(5) 0.065(4) 0.077(4) -0.041(4) -0.045(4) 0.023(4)
C15 0.075(4) 0.066(4) 0.054(3) -0.029(3) -0.030(3) 0.016(3)
C3 0.078(4) 0.088(5) 0.055(4) -0.043(3) -0.022(3) 0.014(4)
C5 0.069(4) 0.072(4) 0.055(4) -0.035(3) -0.034(3) 0.009(4)
C11 0.099(4) 0.068(4) 0.056(4) -0.032(4) -0.039(3) 0.010(4)
C22 0.072(4) 0.109(5) 0.059(4) -0.039(3) -0.013(3) -0.006(3)
C14 0.064(3) 0.067(4) 0.065(4) -0.040(3) -0.033(3) 0.021(3)
C26 0.070(4) 0.067(4) 0.070(4) -0.045(3) -0.036(3) 0.016(3)
C12 0.118(5) 0.072(4) 0.066(4) -0.027(3) -0.049(4) 0.015(4)
C28 0.067(4) 0.079(4) 0.076(4) -0.050(3) -0.030(3) 0.016(3)
C1 0.094(5) 0.070(4) 0.071(4) -0.036(4) -0.032(4) 0.001(4)
C33 0.070(4) 0.079(4) 0.086(4) -0.044(3) -0.025(3) -0.013(3)
C6 0.058(4) 0.090(5) 0.065(4) -0.053(4) -0.028(3) 0.011(4)
C18 0.071(4) 0.078(4) 0.076(4) -0.043(4) -0.033(4) 0.019(3)
C24 0.076(4) 0.098(5) 0.058(3) -0.031(3) -0.020(3) -0.004(3)
C20 0.089(5) 0.055(4) 0.055(3) -0.024(3) -0.027(4) 0.011(3)
B1 0.060(4) 0.058(4) 0.055(4) -0.031(3) -0.022(3) -0.003(3)
C9 0.070(5) 0.131(6) 0.095(5) -0.081(4) -0.040(4) 0.025(4)
C2 0.080(4) 0.088(5) 0.069(4) -0.036(4) -0.024(3) -0.001(4)
C32 0.085(4) 0.111(5) 0.138(5) -0.089(4) -0.041(4) 0.031(4)
C13 0.112(5) 0.069(4) 0.062(4) -0.029(3) -0.048(4) 0.018(3)
C31 0.093(4) 0.100(5) 0.157(5) -0.091(4) -0.072(4) 0.015(4)
C8 0.063(4) 0.138(6) 0.122(5) -0.088(5) -0.020(4) 0.004(4)
C7 0.072(4) 0.110(5) 0.094(4) -0.067(4) -0.028(4) 0.007(4)
B2 0.085(6) 0.078(6) 0.075(5) -0.038(5) -0.036(5) 0.014(5)
C23 0.131(5) 0.110(5) 0.111(5) -0.057(4) -0.082(4) 0.046(4)

loop_
_atom_type_symbol
_atom_type_description
_atom_type_scat_dispersion_real
_atom_type_scat_dispersion_imag
_atom_type_scat_source
C C 0.0033 0.0016 'International Tables Vol C Tables 4.2.6.8 and 6.1.1.4'
H H 0.0000 0.0000 'International Tables Vol C Tables 4.2.6.8 and 6.1.1.4'
B B 0.0013 0.0007 'International Tables Vol C Tables 4.2.6.8 and 6.1.1.4'
N N 0.0061 0.0033 'International Tables Vol C Tables 4.2.6.8 and 6.1.1.4'
F F 0.0171 0.0103 'International Tables Vol C Tables 4.2.6.8 and 6.1.1.4'

loop_
_geom_angle_atom_site_label_1
_geom_angle_atom_site_label_2
_geom_angle_atom_site_label_3
_geom_angle
C1 N003 C4 107.3(5)
C1 N003 B2 125.8(5)
C4 N003 B2 126.5(5)
C9 N004 C6 107.1(5)
C9 N004 B2 127.1(5)
C6 N004 B2 125.9(5)
C21 C16 C17 118.5(4)
C21 C16 B1 120.8(5)
C17 C16 B1 120.5(5)
C18 C17 C16 119.7(5)
C18 C17 C22 116.5(5)
C16 C17 C22 123.6(5)
C29 C30 C25 120.5(5)
C29 C30 C33 118.1(4)
C25 C30 C33 121.2(4)
C26 C25 C30 116.8(4)
C26 C25 B1 122.3(4)
C30 C25 B1 120.9(4)
C3 C4 C5 132.0(5)
C3 C4 N003 107.5(5)
C5 C4 N003 120.3(5)
C20 C21 C16 119.8(5)
C20 C21 C24 116.4(5)
C16 C21 C24 123.9(5)
C28 C29 C30 123.0(5)
C11 C10 C15 117.9(5)
C11 C10 C5 121.2(5)
C15 C10 C5 120.7(5)
C26 C27 C28 122.9(5)
C18 C19 C20 118.1(5)
C18 C19 C23 122.8(6)
C20 C19 C23 119.1(6)
C14 C15 C10 121.7(5)
C2 C3 C4 108.0(5)
C6 C5 C4 121.2(5)
C6 C5 C10 120.8(5)
C4 C5 C10 118.0(5)
C10 C11 C12 121.8(5)
C13 C14 C15 118.2(5)
C13 C14 B1 119.5(5)
C15 C14 B1 122.3(5)
C27 C26 C25 120.8(4)
C27 C26 C31 118.8(5)
C25 C26 C31 120.4(4)
C11 C12 C13 119.8(5)
C29 C28 C27 115.8(5)
C29 C28 C32 122.7(5)
C27 C28 C32 121.4(5)
N003 C1 C2 111.2(5)
C5 C6 C7 132.4(6)
C5 C6 N004 120.3(5)
C7 C6 N004 107.3(5)
C19 C18 C17 122.3(5)
C21 C20 C19 121.5(5)
C25 B1 C16 122.9(4)
C25 B1 C14 117.9(5)
C16 B1 C14 119.2(4)
N004 C9 C8 111.5(5)
C3 C2 C1 106.0(5)
C12 C13 C14 120.6(5)
C7 C8 C9 106.5(5)
C8 C7 C6 107.7(5)
F002 B2 F001 110.6(6)
F002 B2 N003 110.6(5)
F001 B2 N003 110.1(5)
F002 B2 N004 110.6(5)
F001 B2 N004 109.2(5)
N003 B2 N004 105.6(5)

loop_
_geom_bond_atom_site_label_1
_geom_bond_atom_site_label_2
_geom_bond_distance
F001 B2 1.367(7)
F002 B2 1.365(7)
N003 C1 1.318(6)
N003 C4 1.404(6)
N003 B2 1.531(7)
N004 C9 1.318(6)
N004 C6 1.419(6)
N004 B2 1.555(8)
C16 C21 1.406(6)
C16 C17 1.405(6)
C16 B1 1.569(7)
C17 C18 1.384(6)
C17 C22 1.507(6)
C30 C29 1.377(5)
C30 C25 1.421(6)
C30 C33 1.514(6)
C25 C26 1.409(6)
C25 B1 1.535(7)
C4 C3 1.394(6)
C4 C5 1.400(6)
C21 C20 1.387(6)
C21 C24 1.520(6)
C29 C28 1.387(6)
C10 C11 1.366(6)
C10 C15 1.413(6)
C10 C5 1.487(6)
C27 C26 1.369(6)
C27 C28 1.406(6)
C19 C18 1.370(6)
C19 C20 1.390(6)
C19 C23 1.536(6)
C15 C14 1.395(6)
C3 C2 1.377(6)
C5 C6 1.370(6)
C11 C12 1.378(6)
C14 C13 1.386(6)
C14 B1 1.592(7)
C26 C31 1.542(6)
C12 C13 1.396(6)
C28 C32 1.487(6)
C1 C2 1.400(6)
C6 C7 1.399(6)
C9 C8 1.391(7)
C8 C7 1.383(6)
